data_1544372
loop_
_publ_author_name
'Ferraris, G.'
'Prencipe, M.'
'Sokoliva, E.V.'
'Gekimyants, V.M.'
'Spiridonov, E.M.'

_publ_section_title
;
 Hydroxylclinohumite, a new member of the humite group: twinning, crystal
 structure and crystal chemistry of the clinohumite subgroup
;
_journal_name_full 'Z. Kristallogr.'
_journal_page_first 169
_journal_page_last 173
_journal_volume 215
_journal_year 2000
_chemical_formula_sum 'F0.16 Fe0.06 H1.86 Mg8.82 Mn0.01 O16.98 Si4 Ti0.05'
_chemical_name_common Mg9[SiO4]4(OH,F)2
_chemical_name_mineral 'natural hydroxylclinohumite'
_space_group_crystal_system monoclinic
_space_group_IT_number 14
_space_group_name_Hall '-P 2xab'
_space_group_name_H-M_alt 'P 21/b 1 1'
_cell_angle_alpha 100.72(1)
_cell_angle_beta 90
_cell_angle_gamma 90
_cell_formula_units_Z 2
_cell_length_a 4.7480(3)
_cell_length_b 10.2730(7)
_cell_length_c 13.6894(2)
_cell_volume 656.06(7)
_cod_data_source_file hydroxyl-clinohumite.cif
_cod_data_source_block clinohumite
_cod_depositor_comments
;
 Updating space group information.

 Antanas Vaitkus,
 2018-07-22
;
_cod_original_sg_symbol_H-M 'P 21/b'
_cod_original_formula_sum 'Mg8.82 Fe0.06 Mn0.01 Ti0.05 Si4 O15.98 OH1.86 F0.16'
_cod_database_code 1544372

loop_
_space_group_symop_id
_space_group_symop_operation_xyz
1 'x, y, z'
2 '-x, -y, -z'
3 'x+1/2, -y+1/2, -z'
4 '-x+1/2, y+1/2, z'

loop_
_atom_site_label
_atom_site_occupancy
_atom_site_fract_x
_atom_site_fract_y
_atom_site_fract_z
_atom_site_adp_type
_atom_site_U_iso_or_equiv
_atom_site_type_symbol
Mg1 1.0 0.500000 0.000000 0.500000 Uiso 0.006100 Mg
Mg2 1.0 0.49600(6) 0.94675(5) 0.27508(2) Uiso 0.006070 Mg
Mg3 1.0 0.00824(6) 0.14188(5) 0.17162(2) Uiso 0.006720 Mg
Mg4 1.0 0.50841(6) 0.25085(5) 0.38842(2) Uiso 0.005770 Mg
Mg5 1.0 0.48983(6) 0.87661(5) 0.04239(2) Uiso 0.006500 Mg
Si1 1.0 0.07302(5) 0.06675(4) 0.38991(2) Uiso 0.004560 Si
Si2 1.0 0.07767(5) 0.17410(4) 0.83390(2) Uiso 0.004580 Si
O1 1.0 0.73280(10) 0.06511(9) 0.38842(4) Uiso 0.006200 O
O2 1.0 0.27890(10) 0.42067(10) 0.38835(5) Uiso 0.006200 O
O3 1.0 0.22300(10) 0.11337(10) 0.29415(5) Uiso 0.006500 O
O4 1.0 0.22200(10) 0.15868(10) 0.48656(5) Uiso 0.006700 O
O5 1.0 0.23750(10) 0.32423(9) 0.16425(4) Uiso 0.006400 O
O6 1.0 0.77600(10) 0.97046(10) 0.16397(5) Uiso 0.006900 O
O7 1.0 0.72470(10) 0.28138(10) 0.26321(5) Uiso 0.006600 O
O8 1.0 0.72750(10) 0.22881(10) 0.07162(5) Uiso 0.006700 O
O9 1.0 0.2612(2) 0.04765(10) 0.05712(5) Uiso 0.011800 O
H1 0.5000 0.101000 0.017000 0.007000 Uiso 0.050000 H
H2 0.5000 0.453000 0.118000 0.113000 Uiso 0.050000 H
